data_7061374
loop_
_publ_author_name
'Ram\'irez-Rave, Sandra'
'Flores-Alamo, Marcos'
'Yatsimirsky, Anatoly K.'

_publ_section_title
;
 Structures, solvatochromism, protonation and photoswitching of
 tetra-(ortho)substituted azobenzenes bearing 3,5-dimethoxy groups
;
_journal_issue 13
_journal_name_full 'New Journal of Chemistry'
_journal_page_first 5996
_journal_page_last 6008
_journal_paper_doi 10.1039/D1NJ05699A
_journal_volume 46
_journal_year 2022
_chemical_absolute_configuration syn
_chemical_formula_sum 'C16 H19 N3 O2'
_chemical_formula_weight 285.34
_space_group_IT_number 5
_space_group_name_Hall 'I 2y'
_space_group_name_H-M_alt 'I 1 2 1'
_symmetry_cell_setting monoclinic
_symmetry_Int_Tables_number 5
_symmetry_space_group_name_Hall 'I 2y'
_symmetry_space_group_name_H-M 'I 1 2 1'
_atom_sites_solution_hydrogens mixed
_audit_conform_dict_location ftp://ftp.iucr.org/pub/cif_core.dic
_audit_conform_dict_name cif_core.dic
_audit_conform_dict_version 2.4.5
_audit_creation_date 2021-11-25T01:07:27-00:00
_audit_creation_method 'WinGX routine CIF_UPDATE'
_audit_update_record
;
2021-11-25 deposited with the CCDC.	2022-02-25 downloaded from the CCDC.
;
_cell_angle_alpha 90
_cell_angle_beta 97.644(7)
_cell_angle_gamma 90
_cell_formula_units_Z 8
_cell_length_a 16.8439(12)
_cell_length_b 8.1225(6)
_cell_length_c 29.795(2)
_cell_measurement_reflns_used 3700
_cell_measurement_temperature 130(2)
_cell_measurement_theta_max 27.428
_cell_measurement_theta_min 3.649
_cell_volume 4040.2(5)
_computing_cell_refinement
;
        CrysAlisPro, Agilent Technologies,
        Version 1.171.36.32 (release 02-08-2013 CrysAlis171 .NET)
        (compiled Aug  2 2013,16:46:58)
;
_computing_data_collection
;
        CrysAlisPro, Agilent Technologies,
        Version 1.171.36.32 (release 02-08-2013 CrysAlis171 .NET)
        (compiled Aug  2 2013,16:46:58)
;
_computing_data_reduction
;
        CrysAlisPro, Agilent Technologies,
        Version 1.171.36.32 (release 02-08-2013 CrysAlis171 .NET)
        (compiled Aug  2 2013,16:46:58)
;
_computing_molecular_graphics
;
          'Ortep-3 for Windows (Farrugia, 1997)'
      L. J. Farrugia, J. Appl. Crystallogr., 1997, 30, 565.
;
_computing_publication_material
;	
        'WinGX publication routines (Farrugia, 1999)'				 
	L. J. Farrugia, J. Appl. Crystallogr., 1999, 32, 837-838.
;
_computing_structure_refinement
;
      'SHELXS-2018 (Sheldrick, 2015)'
      Sheldrick, G. M. (2015). Acta Cryst. C71, 3--8.
;
_computing_structure_solution
;
      'SHELXS-2018 (Sheldrick, 2015)'
      Sheldrick, G. M. (2015). Acta Cryst. A71, 3--8.
;
_diffrn_ambient_temperature 130(2)
_diffrn_detector_area_resol_mean 10.4685
_diffrn_measured_fraction_theta_full 0.996
_diffrn_measured_fraction_theta_max 0.876
_diffrn_measurement_device_type 'Xcalibur, Atlas, Gemini'
_diffrn_measurement_method '\w scans'
_diffrn_orient_matrix_UB_11 0.001974
_diffrn_orient_matrix_UB_12 0.026279
_diffrn_orient_matrix_UB_13 -0.0225387
_diffrn_orient_matrix_UB_21 0.0372857
_diffrn_orient_matrix_UB_22 0.0385452
_diffrn_orient_matrix_UB_23 0.0072098
_diffrn_orient_matrix_UB_31 0.0202695
_diffrn_orient_matrix_UB_32 -0.0737292
_diffrn_orient_matrix_UB_33 -0.0042821
_diffrn_radiation_monochromator graphite
_diffrn_radiation_type MoK\a
_diffrn_radiation_wavelength 0.71073
_diffrn_reflns_av_R_equivalents 0.0344
_diffrn_reflns_av_unetI/netI 0.057
_diffrn_reflns_Laue_measured_fraction_full 0.996
_diffrn_reflns_Laue_measured_fraction_max 0.876
_diffrn_reflns_limit_h_max 22
_diffrn_reflns_limit_h_min -22
_diffrn_reflns_limit_k_max 9
_diffrn_reflns_limit_k_min -11
_diffrn_reflns_limit_l_max 38
_diffrn_reflns_limit_l_min -36
_diffrn_reflns_number 15432
_diffrn_reflns_point_group_measured_fraction_max 0.74
_diffrn_reflns_theta_full 25.242
_diffrn_reflns_theta_max 29.457
_diffrn_reflns_theta_min 3.432
_exptl_absorpt_coefficient_mu 0.063
_exptl_absorpt_correction_T_max 0.991
_exptl_absorpt_correction_T_min 0.98
_exptl_absorpt_correction_type analytical
_exptl_absorpt_process_details
;
        CrysAlisPro, Agilent Technologies,
        Version 1.171.36.32 (release 02-08-2013 CrysAlis171 .NET)
        (compiled Aug  2 2013,16:46:58)
        Analytical numeric absorption correction using a multifaceted crystal
                        model based on expressions derived by R.C. Clark & J.S.
        (Clark, R. C. & Reid, J. S. (1995). Acta Cryst. A51, 887-897)
;
_exptl_crystal_colour brown
_exptl_crystal_density_diffrn 0.938
_exptl_crystal_description prism
_exptl_crystal_F_000 1216
_exptl_crystal_size_max 0.41
_exptl_crystal_size_mid 0.26
_exptl_crystal_size_min 0.14
_refine_diff_density_max 0.194
_refine_diff_density_min -0.182
_refine_diff_density_rms 0.04
_refine_ls_abs_structure_details
;
 Flack x determined using 1984 quotients [(I+)-(I-)]/[(I+)+(I-)]
 (Parsons, Flack and Wagner, Acta Cryst. B69 (2013) 249-259).
;
_refine_ls_abs_structure_Flack -1.0(6)
_refine_ls_extinction_method none
_refine_ls_goodness_of_fit_ref 1.026
_refine_ls_hydrogen_treatment mixed
_refine_ls_matrix_type full
_refine_ls_number_parameters 399
_refine_ls_number_reflns 8297
_refine_ls_number_restraints 5
_refine_ls_restrained_S_all 1.025
_refine_ls_R_factor_all 0.0677
_refine_ls_R_factor_gt 0.0501
_refine_ls_shift/su_max 0.001
_refine_ls_shift/su_mean 0
_refine_ls_structure_factor_coef Fsqd
_refine_ls_weighting_details 'w=1/[\s^2^(Fo^2^)+(0.0722P)^2^] where P=(Fo^2^+2Fc^2^)/3'
_refine_ls_weighting_scheme calc
_refine_ls_wR_factor_gt 0.1219
_refine_ls_wR_factor_ref 0.1344
_reflns_Friedel_coverage 0.584
_reflns_Friedel_fraction_full 0.771
_reflns_Friedel_fraction_max 0.585
_reflns_number_gt 6461
_reflns_number_total 8297
_reflns_threshold_expression 'I > 2\s(I)'
_cod_data_source_file d1nj05699a2.cif
_cod_data_source_block azoch3x2-027_sq
_cod_depositor_comments 'Adding full bibliography for 7061374--7061375.cif.'
_cod_original_sg_symbol_H-M 'I 2'
_cod_database_code 7061374
_shelx_estimated_absorpt_t_min 0.975
_shelx_estimated_absorpt_t_max 0.991

loop_
_symmetry_equiv_pos_as_xyz
'x, y, z'
'-x, y, -z'
'x+1/2, y+1/2, z+1/2'
'-x+1/2, y+1/2, -z+1/2'

loop_
_atom_site_label
_atom_site_type_symbol
_atom_site_fract_x
_atom_site_fract_y
_atom_site_fract_z
_atom_site_U_iso_or_equiv
_atom_site_adp_type
_atom_site_occupancy
_atom_site_site_symmetry_order
_atom_site_calc_flag
_atom_site_refinement_flags_posn
_atom_site_refinement_flags_adp
_atom_site_refinement_flags_occupancy
_atom_site_disorder_assembly
_atom_site_disorder_group
C1 C 0.38458(15) 0.7586(3) 0.23767(9) 0.0275(5) Uani 1 1 d . . . . .
C2 C 0.31342(14) 0.6633(3) 0.23065(8) 0.0275(6) Uani 1 1 d . . . . .
C3 C 0.28783(15) 0.5747(4) 0.26644(9) 0.0315(6) Uani 1 1 d . . . . .
H3 H 0.240982 0.508473 0.261551 0.038 Uiso 1 1 calc R U . . .
C4 C 0.33229(15) 0.5851(4) 0.30947(9) 0.0307(6) Uani 1 1 d . . . . .
C5 C 0.40155(16) 0.6797(4) 0.31686(9) 0.0296(6) Uani 1 1 d . . . . .
H5 H 0.430387 0.687745 0.346432 0.035 Uiso 1 1 calc R U . . .
C6 C 0.42845(15) 0.7620(3) 0.28130(9) 0.0282(6) Uani 1 1 d . . . . .
C7 C 0.20731(18) 0.5491(4) 0.17913(10) 0.0438(7) Uani 1 1 d . . . . .
H7A H 0.185042 0.556474 0.147089 0.066 Uiso 1 1 calc R U . . .
H7B H 0.166469 0.581902 0.197929 0.066 Uiso 1 1 calc R U . . .
H7C H 0.224061 0.435583 0.186367 0.066 Uiso 1 1 calc R U . . .
C8 C 0.5469(2) 0.8517(5) 0.32783(10) 0.0447(8) Uani 1 1 d . . . . .
H8A H 0.592379 0.925861 0.326449 0.067 Uiso 1 1 calc R U . . .
H8B H 0.56656 0.739533 0.334278 0.067 Uiso 1 1 calc R U . . .
H8C H 0.516438 0.888105 0.351858 0.067 Uiso 1 1 calc R U . . .
C9 C 0.41476(16) 0.9734(4) 0.13743(8) 0.0307(6) Uani 1 1 d . . . . .
C10 C 0.41804(17) 1.1454(4) 0.13591(9) 0.0358(6) Uani 1 1 d . . . . .
C11 C 0.4497(2) 1.2156(4) 0.09957(11) 0.0481(8) Uani 1 1 d . . . . .
H11 H 0.452343 1.332133 0.097444 0.058 Uiso 1 1 calc R U . . .
C12 C 0.4770(2) 1.1218(4) 0.06700(10) 0.0516(9) Uani 1 1 d . . . . .
H12 H 0.497858 1.173349 0.042431 0.062 Uiso 1 1 calc R U . . .
C13 C 0.47456(19) 0.9538(4) 0.06946(10) 0.0446(8) Uani 1 1 d . . . . .
H13 H 0.494471 0.889697 0.046732 0.054 Uiso 1 1 calc R U . . .
C14 C 0.44300(17) 0.8745(4) 0.10513(9) 0.0345(6) Uani 1 1 d . . . . .
C15 C 0.3894(2) 1.2494(4) 0.17219(13) 0.0560(9) Uani 1 1 d . . . . .
H15A H 0.33692 1.209778 0.178302 0.084 Uiso 1 1 calc R U . . .
H15B H 0.384811 1.364162 0.162065 0.084 Uiso 1 1 calc R U . . .
H15C H 0.427742 1.242023 0.1999 0.084 Uiso 1 1 calc R U . . .
C16 C 0.4404(2) 0.6887(4) 0.10760(10) 0.0451(8) Uani 1 1 d . . . . .
H16A H 0.47689 0.650738 0.133927 0.068 Uiso 1 1 calc R U . . .
H16B H 0.456776 0.641818 0.079955 0.068 Uiso 1 1 calc R U . . .
H16C H 0.385698 0.653016 0.110521 0.068 Uiso 1 1 calc R U . . .
N1 N 0.42020(13) 0.8398(3) 0.20376(7) 0.0301(5) Uani 1 1 d . . . . .
N2 N 0.37332(13) 0.9021(3) 0.17205(8) 0.0344(5) Uani 1 1 d . . . . .
N3 N 0.30572(16) 0.4999(4) 0.34459(8) 0.0435(7) Uani 1 1 d D . . . .
H3A H 0.3343(18) 0.514(5) 0.3727(8) 0.052 Uiso 1 1 d D U . . .
H3B H 0.2556(15) 0.454(4) 0.3382(11) 0.052 Uiso 1 1 d D U . . .
O1 O 0.27514(11) 0.6565(3) 0.18792(6) 0.0360(5) Uani 1 1 d . . . . .
O2 O 0.49575(11) 0.8542(3) 0.28504(6) 0.0378(5) Uani 1 1 d . . . . .
C1B C 0.80352(16) 0.8665(3) 0.18111(9) 0.0293(6) Uani 1 1 d . . . . .
C2B C 0.75834(15) 0.9630(3) 0.20804(9) 0.0292(6) Uani 1 1 d . . . . .
C3B C 0.79447(15) 1.0542(4) 0.24400(8) 0.0287(5) Uani 1 1 d . . . . .
H3BA H 0.76268 1.116964 0.261785 0.034 Uiso 1 1 calc R U . . .
C4B C 0.87819(15) 1.0547(3) 0.25444(8) 0.0286(6) Uani 1 1 d . . . . .
C5B C 0.92501(15) 0.9614(4) 0.22839(9) 0.0301(6) Uani 1 1 d . . . . .
H5B H 0.98169 0.960495 0.235472 0.036 Uiso 1 1 calc R U . . .
C6B C 0.88815(16) 0.8710(3) 0.19240(9) 0.0289(6) Uani 1 1 d . . . . .
C7B C 0.62909(16) 1.0641(4) 0.22035(11) 0.0435(7) Uani 1 1 d . . . . .
H7BA H 0.637939 1.031724 0.252316 0.065 Uiso 1 1 calc R U . . .
H7BB H 0.57239 1.049847 0.208507 0.065 Uiso 1 1 calc R U . . .
H7BC H 0.644181 1.17974 0.217508 0.065 Uiso 1 1 calc R U . . .
C8B C 1.01344(17) 0.7638(4) 0.17669(12) 0.0451(8) Uani 1 1 d . . . . .
H8BA H 1.027382 0.72225 0.207612 0.068 Uiso 1 1 calc R U . . .
H8BB H 1.036511 0.873712 0.174331 0.068 Uiso 1 1 calc R U . . .
H8BC H 1.034824 0.689209 0.155386 0.068 Uiso 1 1 calc R U . . .
C9B C 0.68475(18) 0.6364(4) 0.09618(9) 0.0374(7) Uani 1 1 d . . . . .
C10B C 0.6674(2) 0.7313(4) 0.05721(10) 0.0444(8) Uani 1 1 d . . . . .
C11B C 0.6394(2) 0.6509(5) 0.01710(11) 0.0601(10) Uani 1 1 d . . . . .
H11B H 0.627612 0.712297 -0.010104 0.072 Uiso 1 1 calc R U . . .
C12B C 0.6285(3) 0.4835(5) 0.01642(12) 0.0680(12) Uani 1 1 d . . . . .
H12B H 0.607143 0.430426 -0.010965 0.082 Uiso 1 1 calc R U . . .
C13B C 0.6482(2) 0.3921(4) 0.05517(11) 0.0537(9) Uani 1 1 d . . . . .
H13B H 0.643919 0.275579 0.053632 0.064 Uiso 1 1 calc R U . . .
C14B C 0.6739(2) 0.4652(4) 0.09585(11) 0.0469(8) Uani 1 1 d . . . . .
C15B C 0.6770(3) 0.9143(4) 0.05867(13) 0.0623(10) Uani 1 1 d . . . . .
H15D H 0.733185 0.942636 0.057363 0.093 Uiso 1 1 calc R U . . .
H15E H 0.660704 0.956718 0.086854 0.093 Uiso 1 1 calc R U . . .
H15F H 0.64334 0.963438 0.032757 0.093 Uiso 1 1 calc R U . . .
C16B C 0.6909(3) 0.3663(5) 0.13853(13) 0.0707(12) Uani 1 1 d . . . . .
H16D H 0.664177 0.417205 0.162323 0.106 Uiso 1 1 calc R U . . .
H16E H 0.748774 0.363056 0.148185 0.106 Uiso 1 1 calc R U . . .
H16F H 0.670719 0.253928 0.132978 0.106 Uiso 1 1 calc R U . . .
N1B N 0.77567(14) 0.7760(3) 0.14209(8) 0.0370(6) Uani 1 1 d . . . . .
N2B N 0.70773(15) 0.7154(3) 0.13974(8) 0.0398(6) Uani 1 1 d . . . . .
N3B N 0.91372(14) 1.1425(3) 0.29135(8) 0.0379(6) Uani 1 1 d D . . . .
H3BB H 0.9649(14) 1.184(4) 0.2894(10) 0.045 Uiso 1 1 d D U . . .
H3BC H 0.8796(17) 1.202(4) 0.3071(10) 0.045 Uiso 1 1 d D U . . .
O1B O 0.67731(10) 0.9623(3) 0.19493(6) 0.0371(5) Uani 1 1 d . . . . .
O2B O 0.92825(11) 0.7728(3) 0.16609(7) 0.0416(5) Uani 1 1 d . . . . .

loop_
_atom_site_aniso_label
_atom_site_aniso_U_11
_atom_site_aniso_U_22
_atom_site_aniso_U_33
_atom_site_aniso_U_23
_atom_site_aniso_U_13
_atom_site_aniso_U_12
C1 0.0243(12) 0.0277(13) 0.0318(13) 0.0021(11) 0.0081(10) 0.0047(11)
C2 0.0256(12) 0.0280(14) 0.0286(13) 0.0028(11) 0.0029(10) 0.0007(12)
C3 0.0243(12) 0.0335(15) 0.0370(14) 0.0056(12) 0.0055(11) -0.0006(12)
C4 0.0310(13) 0.0342(15) 0.0292(13) 0.0051(11) 0.0121(11) 0.0031(12)
C5 0.0321(13) 0.0335(15) 0.0230(12) 0.0016(11) 0.0032(10) -0.0001(13)
C6 0.0286(13) 0.0249(13) 0.0316(14) 0.0002(11) 0.0062(11) -0.0006(12)
C7 0.0367(15) 0.0511(19) 0.0403(16) 0.0085(15) -0.0071(13) -0.0100(16)
C8 0.0476(17) 0.055(2) 0.0287(14) 0.0002(14) -0.0067(12) -0.0179(16)
C9 0.0333(14) 0.0348(15) 0.0237(13) 0.0068(12) 0.0019(11) 0.0009(13)
C10 0.0386(15) 0.0309(15) 0.0376(15) 0.0028(13) 0.0043(12) -0.0001(13)
C11 0.066(2) 0.0342(17) 0.0464(18) 0.0099(14) 0.0149(16) -0.0105(16)
C12 0.072(2) 0.052(2) 0.0334(16) 0.0132(15) 0.0158(16) -0.0070(18)
C13 0.0574(19) 0.051(2) 0.0270(14) 0.0008(14) 0.0116(14) -0.0031(17)
C14 0.0428(15) 0.0339(16) 0.0249(13) 0.0007(12) -0.0028(12) -0.0036(13)
C15 0.072(2) 0.0385(18) 0.064(2) -0.0059(16) 0.0314(19) -0.0027(18)
C16 0.0576(19) 0.0397(17) 0.0375(16) -0.0004(14) 0.0047(14) -0.0021(16)
N1 0.0311(11) 0.0285(12) 0.0300(12) 0.0022(10) 0.0010(9) -0.0026(10)
N2 0.0290(11) 0.0412(14) 0.0327(12) 0.0069(10) 0.0034(10) 0.0008(11)
N3 0.0386(13) 0.0654(19) 0.0276(12) 0.0124(12) 0.0084(11) -0.0115(13)
O1 0.0317(10) 0.0401(11) 0.0339(10) 0.0050(9) -0.0041(8) -0.0052(9)
O2 0.0382(10) 0.0448(12) 0.0298(10) 0.0018(9) 0.0017(8) -0.0111(10)
C1B 0.0312(13) 0.0287(14) 0.0281(13) -0.0035(11) 0.0037(10) -0.0056(12)
C2B 0.0264(12) 0.0301(14) 0.0300(13) 0.0047(12) -0.0004(10) -0.0041(12)
C3B 0.0305(13) 0.0316(14) 0.0244(12) 0.0012(11) 0.0046(10) -0.0003(12)
C4B 0.0323(13) 0.0299(14) 0.0228(12) -0.0015(11) 0.0008(10) -0.0050(12)
C5B 0.0259(12) 0.0353(15) 0.0291(13) 0.0025(12) 0.0039(10) -0.0035(12)
C6B 0.0302(13) 0.0276(14) 0.0291(13) -0.0010(11) 0.0051(10) -0.0006(12)
C7B 0.0289(14) 0.0490(18) 0.0519(18) -0.0110(16) 0.0033(13) -0.0009(15)
C8B 0.0287(14) 0.0477(18) 0.0588(19) -0.0196(16) 0.0055(13) 0.0004(15)
C9B 0.0447(16) 0.0325(15) 0.0320(15) -0.0006(12) -0.0060(12) -0.0086(14)
C10B 0.0530(18) 0.0392(18) 0.0374(16) 0.0005(13) -0.0069(14) -0.0030(15)
C11B 0.083(3) 0.054(2) 0.0367(17) 0.0006(16) -0.0164(17) 0.007(2)
C12B 0.101(3) 0.051(2) 0.044(2) -0.0163(17) -0.022(2) -0.014(2)
C13B 0.076(2) 0.0356(18) 0.0467(19) -0.0086(15) -0.0017(17) -0.0151(17)
C14B 0.063(2) 0.0328(16) 0.0427(17) -0.0040(14) -0.0020(15) -0.0061(16)
C15B 0.093(3) 0.0363(18) 0.051(2) 0.0059(15) -0.015(2) -0.0070(19)
C16B 0.121(4) 0.038(2) 0.049(2) 0.0025(17) 0.000(2) -0.007(2)
N1B 0.0365(13) 0.0325(13) 0.0398(14) -0.0013(11) -0.0030(10) -0.0045(12)
N2B 0.0447(14) 0.0410(15) 0.0332(13) -0.0003(11) 0.0036(11) -0.0031(12)
N3B 0.0312(12) 0.0511(16) 0.0313(12) -0.0112(11) 0.0037(10) -0.0105(12)
O1B 0.0229(9) 0.0433(12) 0.0441(11) -0.0097(10) 0.0013(8) -0.0022(9)
O2B 0.0314(10) 0.0473(12) 0.0456(12) -0.0164(10) 0.0042(9) 0.0065(10)

loop_
_atom_type_symbol
_atom_type_description
_atom_type_scat_dispersion_real
_atom_type_scat_dispersion_imag
_atom_type_scat_source
C C 0.0033 0.0016 'International Tables Vol C Tables 4.2.6.8 and 6.1.1.4'
H H 0 0 'International Tables Vol C Tables 4.2.6.8 and 6.1.1.4'
N N 0.0061 0.0033 'International Tables Vol C Tables 4.2.6.8 and 6.1.1.4'
O O 0.0106 0.006 'International Tables Vol C Tables 4.2.6.8 and 6.1.1.4'

loop_
_exptl_crystal_face_index_h
_exptl_crystal_face_index_k
_exptl_crystal_face_index_l
_exptl_crystal_face_perp_dist
-24 -1 11 0.1294
24 1 -11 0.1294
-1 -11 -5 0.1822
1 11 5 0.1822
4 0 40 0.0727
-4 0 -40 0.0727

loop_
_geom_angle_atom_site_label_1
_geom_angle_atom_site_label_2
_geom_angle_atom_site_label_3
_geom_angle
_geom_angle_site_symmetry_1
_geom_angle_site_symmetry_3
_geom_angle_publ_flag
N1 C1 C6 115.6(2) . . ?
N1 C1 C2 125.6(2) . . ?
C6 C1 C2 118.4(2) . . ?
O1 C2 C3 122.7(2) . . ?
O1 C2 C1 116.7(2) . . ?
C3 C2 C1 120.5(2) . . ?
C4 C3 C2 119.0(2) . . ?
C4 C3 H3 120.5 . . ?
C2 C3 H3 120.5 . . ?
N3 C4 C5 120.5(2) . . ?
N3 C4 C3 118.5(3) . . ?
C5 C4 C3 121.0(2) . . ?
C6 C5 C4 120.0(2) . . ?
C6 C5 H5 120 . . ?
C4 C5 H5 120 . . ?
O2 C6 C5 124.3(2) . . ?
O2 C6 C1 114.8(2) . . ?
C5 C6 C1 121.0(2) . . ?
O1 C7 H7A 109.5 . . ?
O1 C7 H7B 109.5 . . ?
H7A C7 H7B 109.5 . . ?
O1 C7 H7C 109.5 . . ?
H7A C7 H7C 109.5 . . ?
H7B C7 H7C 109.5 . . ?
O2 C8 H8A 109.5 . . ?
O2 C8 H8B 109.5 . . ?
H8A C8 H8B 109.5 . . ?
O2 C8 H8C 109.5 . . ?
H8A C8 H8C 109.5 . . ?
H8B C8 H8C 109.5 . . ?
C14 C9 C10 122.5(2) . . ?
C14 C9 N2 120.5(2) . . ?
C10 C9 N2 116.7(2) . . ?
C11 C10 C9 117.1(3) . . ?
C11 C10 C15 121.5(3) . . ?
C9 C10 C15 121.4(3) . . ?
C12 C11 C10 121.8(3) . . ?
C12 C11 H11 119.1 . . ?
C10 C11 H11 119.1 . . ?
C11 C12 C13 120.3(3) . . ?
C11 C12 H12 119.8 . . ?
C13 C12 H12 119.8 . . ?
C12 C13 C14 121.0(3) . . ?
C12 C13 H13 119.5 . . ?
C14 C13 H13 119.5 . . ?
C9 C14 C13 117.3(3) . . ?
C9 C14 C16 122.0(2) . . ?
C13 C14 C16 120.7(3) . . ?
C10 C15 H15A 109.5 . . ?
C10 C15 H15B 109.5 . . ?
H15A C15 H15B 109.5 . . ?
C10 C15 H15C 109.5 . . ?
H15A C15 H15C 109.5 . . ?
H15B C15 H15C 109.5 . . ?
C14 C16 H16A 109.5 . . ?
C14 C16 H16B 109.5 . . ?
H16A C16 H16B 109.5 . . ?
C14 C16 H16C 109.5 . . ?
H16A C16 H16C 109.5 . . ?
H16B C16 H16C 109.5 . . ?
N2 N1 C1 116.4(2) . . ?
N1 N2 C9 112.6(2) . . ?
C4 N3 H3A 117(2) . . ?
C4 N3 H3B 115(2) . . ?
H3A N3 H3B 127(3) . . ?
C2 O1 C7 117.8(2) . . ?
C6 O2 C8 117.5(2) . . ?
N1B C1B C2B 127.9(2) . . ?
N1B C1B C6B 115.1(2) . . ?
C2B C1B C6B 116.7(2) . . ?
O1B C2B C3B 123.0(2) . . ?
O1B C2B C1B 115.3(2) . . ?
C3B C2B C1B 121.6(2) . . ?
C2B C3B C4B 120.1(2) . . ?
C2B C3B H3BA 120 . . ?
C4B C3B H3BA 120 . . ?
N3B C4B C5B 120.4(2) . . ?
N3B C4B C3B 119.7(2) . . ?
C5B C4B C3B 119.9(2) . . ?
C6B C5B C4B 119.4(2) . . ?
C6B C5B H5B 120.3 . . ?
C4B C5B H5B 120.3 . . ?
O2B C6B C5B 123.7(2) . . ?
O2B C6B C1B 114.1(2) . . ?
C5B C6B C1B 122.1(2) . . ?
O1B C7B H7BA 109.5 . . ?
O1B C7B H7BB 109.5 . . ?
H7BA C7B H7BB 109.5 . . ?
O1B C7B H7BC 109.5 . . ?
H7BA C7B H7BC 109.5 . . ?
H7BB C7B H7BC 109.5 . . ?
O2B C8B H8BA 109.5 . . ?
O2B C8B H8BB 109.5 . . ?
H8BA C8B H8BB 109.5 . . ?
O2B C8B H8BC 109.5 . . ?
H8BA C8B H8BC 109.5 . . ?
H8BB C8B H8BC 109.5 . . ?
C10B C9B C14B 122.0(3) . . ?
C10B C9B N2B 120.1(3) . . ?
C14B C9B N2B 117.6(3) . . ?
C11B C10B C9B 117.9(3) . . ?
C11B C10B C15B 121.0(3) . . ?
C9B C10B C15B 121.1(3) . . ?
C12B C11B C10B 120.6(3) . . ?
C12B C11B H11B 119.7 . . ?
C10B C11B H11B 119.7 . . ?
C11B C12B C13B 120.4(3) . . ?
C11B C12B H12B 119.8 . . ?
C13B C12B H12B 119.8 . . ?
C14B C13B C12B 121.5(3) . . ?
C14B C13B H13B 119.3 . . ?
C12B C13B H13B 119.3 . . ?
C13B C14B C9B 117.5(3) . . ?
C13B C14B C16B 121.4(3) . . ?
C9B C14B C16B 121.0(3) . . ?
C10B C15B H15D 109.5 . . ?
C10B C15B H15E 109.5 . . ?
H15D C15B H15E 109.5 . . ?
C10B C15B H15F 109.5 . . ?
H15D C15B H15F 109.5 . . ?
H15E C15B H15F 109.5 . . ?
C14B C16B H16D 109.5 . . ?
C14B C16B H16E 109.5 . . ?
H16D C16B H16E 109.5 . . ?
C14B C16B H16F 109.5 . . ?
H16D C16B H16F 109.5 . . ?
H16E C16B H16F 109.5 . . ?
N2B N1B C1B 117.4(2) . . ?
N1B N2B C9B 111.1(2) . . ?
C4B N3B H3BB 116.2(19) . . ?
C4B N3B H3BC 116(2) . . ?
H3BB N3B H3BC 119(3) . . ?
C2B O1B C7B 117.2(2) . . ?
C6B O2B C8B 117.6(2) . . ?

loop_
_geom_bond_atom_site_label_1
_geom_bond_atom_site_label_2
_geom_bond_distance
_geom_bond_site_symmetry_2
_geom_bond_publ_flag
C1 N1 1.406(3) . ?
C1 C6 1.407(4) . ?
C1 C2 1.419(4) . ?
C2 O1 1.350(3) . ?
C2 C3 1.401(4) . ?
C3 C4 1.399(4) . ?
C3 H3 0.95 . ?
C4 N3 1.378(3) . ?
C4 C5 1.390(4) . ?
C5 C6 1.379(4) . ?
C5 H5 0.95 . ?
C6 O2 1.351(3) . ?
C7 O1 1.433(4) . ?
C7 H7A 0.98 . ?
C7 H7B 0.98 . ?
C7 H7C 0.98 . ?
C8 O2 1.440(3) . ?
C8 H8A 0.98 . ?
C8 H8B 0.98 . ?
C8 H8C 0.98 . ?
C9 C14 1.385(4) . ?
C9 C10 1.399(4) . ?
C9 N2 1.442(3) . ?
C10 C11 1.391(4) . ?
C10 C15 1.501(4) . ?
C11 C12 1.361(5) . ?
C11 H11 0.95 . ?
C12 C13 1.368(5) . ?
C12 H12 0.95 . ?
C13 C14 1.406(4) . ?
C13 H13 0.95 . ?
C14 C16 1.513(4) . ?
C15 H15A 0.98 . ?
C15 H15B 0.98 . ?
C15 H15C 0.98 . ?
C16 H16A 0.98 . ?
C16 H16B 0.98 . ?
C16 H16C 0.98 . ?
N1 N2 1.255(3) . ?
N3 H3A 0.92(2) . ?
N3 H3B 0.92(2) . ?
C1B N1B 1.403(4) . ?
C1B C2B 1.414(4) . ?
C1B C6B 1.421(4) . ?
C2B O1B 1.369(3) . ?
C2B C3B 1.376(4) . ?
C3B C4B 1.403(4) . ?
C3B H3BA 0.95 . ?
C4B N3B 1.379(3) . ?
C4B C5B 1.400(4) . ?
C5B C6B 1.378(4) . ?
C5B H5B 0.95 . ?
C6B O2B 1.359(3) . ?
C7B O1B 1.442(3) . ?
C7B H7BA 0.98 . ?
C7B H7BB 0.98 . ?
C7B H7BC 0.98 . ?
C8B O2B 1.430(3) . ?
C8B H8BA 0.98 . ?
C8B H8BB 0.98 . ?
C8B H8BC 0.98 . ?
C9B C10B 1.392(4) . ?
C9B C14B 1.402(4) . ?
C9B N2B 1.454(4) . ?
C10B C11B 1.388(5) . ?
C10B C15B 1.495(5) . ?
C11B C12B 1.371(5) . ?
C11B H11B 0.95 . ?
C12B C13B 1.376(5) . ?
C12B H12B 0.95 . ?
C13B C14B 1.367(4) . ?
C13B H13B 0.95 . ?
C14B C16B 1.499(5) . ?
C15B H15D 0.98 . ?
C15B H15E 0.98 . ?
C15B H15F 0.98 . ?
C16B H16D 0.98 . ?
C16B H16E 0.98 . ?
C16B H16F 0.98 . ?
N1B N2B 1.239(3) . ?
N3B H3BB 0.93(2) . ?
N3B H3BC 0.93(2) . ?

loop_
_geom_torsion_atom_site_label_1
_geom_torsion_atom_site_label_2
_geom_torsion_atom_site_label_3
_geom_torsion_atom_site_label_4
_geom_torsion
_geom_torsion_site_symmetry_1
_geom_torsion_site_symmetry_2
_geom_torsion_site_symmetry_3
_geom_torsion_site_symmetry_4
_geom_torsion_publ_flag
N1 C1 C2 O1 -3.1(4) . . . . ?
C6 C1 C2 O1 -176.8(2) . . . . ?
N1 C1 C2 C3 173.7(3) . . . . ?
C6 C1 C2 C3 -0.1(4) . . . . ?
O1 C2 C3 C4 178.2(2) . . . . ?
C1 C2 C3 C4 1.7(4) . . . . ?
C2 C3 C4 N3 178.8(3) . . . . ?
C2 C3 C4 C5 -0.9(4) . . . . ?
N3 C4 C5 C6 178.8(3) . . . . ?
C3 C4 C5 C6 -1.5(4) . . . . ?
C4 C5 C6 O2 -178.7(2) . . . . ?
C4 C5 C6 C1 3.2(4) . . . . ?
N1 C1 C6 O2 5.0(3) . . . . ?
C2 C1 C6 O2 179.4(2) . . . . ?
N1 C1 C6 C5 -176.8(2) . . . . ?
C2 C1 C6 C5 -2.4(4) . . . . ?
C14 C9 C10 C11 1.4(4) . . . . ?
N2 C9 C10 C11 -172.8(3) . . . . ?
C14 C9 C10 C15 -178.0(3) . . . . ?
N2 C9 C10 C15 7.8(4) . . . . ?
C9 C10 C11 C12 -0.5(5) . . . . ?
C15 C10 C11 C12 178.9(3) . . . . ?
C10 C11 C12 C13 -0.6(6) . . . . ?
C11 C12 C13 C14 0.9(6) . . . . ?
C10 C9 C14 C13 -1.1(4) . . . . ?
N2 C9 C14 C13 172.9(2) . . . . ?
C10 C9 C14 C16 179.0(3) . . . . ?
N2 C9 C14 C16 -7.0(4) . . . . ?
C12 C13 C14 C9 0.0(5) . . . . ?
C12 C13 C14 C16 179.9(3) . . . . ?
C6 C1 N1 N2 -149.5(2) . . . . ?
C2 C1 N1 N2 36.6(4) . . . . ?
C1 N1 N2 C9 -176.3(2) . . . . ?
C14 C9 N2 N1 79.4(3) . . . . ?
C10 C9 N2 N1 -106.2(3) . . . . ?
C3 C2 O1 C7 -2.3(4) . . . . ?
C1 C2 O1 C7 174.4(3) . . . . ?
C5 C6 O2 C8 6.9(4) . . . . ?
C1 C6 O2 C8 -174.9(3) . . . . ?
N1B C1B C2B O1B 2.5(4) . . . . ?
C6B C1B C2B O1B 176.9(2) . . . . ?
N1B C1B C2B C3B -175.8(3) . . . . ?
C6B C1B C2B C3B -1.3(4) . . . . ?
O1B C2B C3B C4B -177.3(2) . . . . ?
C1B C2B C3B C4B 0.8(4) . . . . ?
C2B C3B C4B N3B -178.1(3) . . . . ?
C2B C3B C4B C5B -0.4(4) . . . . ?
N3B C4B C5B C6B 178.2(3) . . . . ?
C3B C4B C5B C6B 0.6(4) . . . . ?
C4B C5B C6B O2B -177.9(2) . . . . ?
C4B C5B C6B C1B -1.2(4) . . . . ?
N1B C1B C6B O2B -6.3(3) . . . . ?
C2B C1B C6B O2B 178.5(2) . . . . ?
N1B C1B C6B C5B 176.7(3) . . . . ?
C2B C1B C6B C5B 1.5(4) . . . . ?
C14B C9B C10B C11B -0.7(5) . . . . ?
N2B C9B C10B C11B -174.7(3) . . . . ?
C14B C9B C10B C15B 178.0(4) . . . . ?
N2B C9B C10B C15B 3.9(5) . . . . ?
C9B C10B C11B C12B 0.7(6) . . . . ?
C15B C10B C11B C12B -178.0(4) . . . . ?
C10B C11B C12B C13B -2.6(7) . . . . ?
C11B C12B C13B C14B 4.5(7) . . . . ?
C12B C13B C14B C9B -4.3(6) . . . . ?
C12B C13B C14B C16B 176.4(4) . . . . ?
C10B C9B C14B C13B 2.4(5) . . . . ?
N2B C9B C14B C13B 176.7(3) . . . . ?
C10B C9B C14B C16B -178.3(3) . . . . ?
N2B C9B C14B C16B -4.1(5) . . . . ?
C2B C1B N1B N2B -32.2(4) . . . . ?
C6B C1B N1B N2B 153.3(3) . . . . ?
C1B N1B N2B C9B 175.6(2) . . . . ?
C10B C9B N2B N1B -70.9(4) . . . . ?
C14B C9B N2B N1B 114.7(3) . . . . ?
C3B C2B O1B C7B 0.5(4) . . . . ?
C1B C2B O1B C7B -177.7(2) . . . . ?
C5B C6B O2B C8B 0.0(4) . . . . ?
C1B C6B O2B C8B -176.9(3) . . . . ?
